data_7034174
loop_
_publ_author_name
'Martin, Lee'
'Engelkamp, Hendrik'
'Akutsu, Hiroki'
'Nakatsuji, Shin'ichi'
'Yamada, Jun'ichi'
'Horton, Peter'
'Hursthouse, Michael B.'

_publ_section_title
;
 Radical-cation salts of BEDT-TTF with lithium
 tris(oxalato)metallate(iii).
;
_journal_issue 13
_journal_name_full 'Dalton transactions (Cambridge, England : 2003)'
_journal_page_first 6219
_journal_page_last 6223
_journal_paper_doi 10.1039/c5dt00183h
_journal_volume 44
_journal_year 2015
_chemical_formula_moiety 'C6 H2 Fe Li O13, 4(C10 H8 S8)'
_chemical_formula_sum 'C46 H34 Fe Li O13 S32'
_chemical_formula_weight 1883.44
_chemical_name_systematic
;
 ?
;
_space_group_crystal_system monoclinic
_space_group_IT_number 14
_space_group_name_Hall '-P 2yn'
_space_group_name_H-M_alt 'P 1 21/n 1'
_symmetry_space_group_name_Hall '-P 2yn'
_symmetry_space_group_name_H-M 'P 1 21/n 1'
_atom_sites_solution_hydrogens mixed
_audit_creation_method SHELXL-2013
_audit_update_record
;
2015-01-08 deposited with the CCDC.
2015-02-25 downloaded from the CCDC.
;
_cell_angle_alpha 90
_cell_angle_beta 90.193(3)
_cell_angle_gamma 90
_cell_formula_units_Z 4
_cell_length_a 8.7086(5)
_cell_length_b 37.248(2)
_cell_length_c 22.1051(14)
_cell_measurement_reflns_used 11847
_cell_measurement_temperature 120(2)
_cell_measurement_theta_max 27.485
_cell_measurement_theta_min 2.910
_cell_volume 7170.4(7)
_computing_cell_refinement 'DENZO (Otwinowski & Minor, 1997) & COLLECT (Hooft, R.W.W., 1998)'
_computing_data_collection 'COLLECT (Hooft, R.W.W., 1998)'
_computing_data_reduction 'DENZO (Otwinowski & Minor, 1997) & COLLECT (Hooft, R.W.W., 1998)'
_computing_molecular_graphics 'ORTEP3 for Windows (Farrugia, 1997)'
_computing_publication_material 'WinGX (Farrugia, 1999)'
_computing_structure_refinement 'SHELXL-2013 (Sheldrick, 2013)'
_computing_structure_solution 'SHELXS-97 (Sheldrick, 2008)'
_diffrn_ambient_temperature 120(2)
_diffrn_measured_fraction_theta_full 1.000
_diffrn_measured_fraction_theta_max 1.000
_diffrn_measurement_device_type 'Bruker-Nonius APEX II CCD camera on \k-goniostat'
_diffrn_measurement_method '\f & \w scans'
_diffrn_radiation_monochromator '10cm confocal mirrors'
_diffrn_radiation_source 'Bruker-Nonius FR591 rotating anode'
_diffrn_radiation_type MoK\a
_diffrn_radiation_wavelength 0.71073
_diffrn_reflns_av_R_equivalents 0.0575
_diffrn_reflns_av_unetI/netI 0.0702
_diffrn_reflns_Laue_measured_fraction_full 1.000
_diffrn_reflns_Laue_measured_fraction_max 1.000
_diffrn_reflns_limit_h_max 11
_diffrn_reflns_limit_h_min -10
_diffrn_reflns_limit_k_max 48
_diffrn_reflns_limit_k_min -48
_diffrn_reflns_limit_l_max 28
_diffrn_reflns_limit_l_min -28
_diffrn_reflns_number 65642
_diffrn_reflns_point_group_measured_fraction_full 1.000
_diffrn_reflns_point_group_measured_fraction_max 1.000
_diffrn_reflns_theta_full 25.242
_diffrn_reflns_theta_max 27.483
_diffrn_reflns_theta_min 2.973
_exptl_absorpt_coefficient_mu 1.199
_exptl_absorpt_correction_T_max 0.9881
_exptl_absorpt_correction_T_min 0.8895
_exptl_absorpt_correction_type multi-scan
_exptl_absorpt_process_details 'SADABS 2007/2 (Sheldrick, G.M., 2007)'
_exptl_crystal_colour 'Dark Brown'
_exptl_crystal_density_diffrn 1.745
_exptl_crystal_description 'Cut Blade'
_exptl_crystal_F_000 3820
_exptl_crystal_size_max 0.100
_exptl_crystal_size_mid 0.060
_exptl_crystal_size_min 0.010
_refine_diff_density_max 1.638
_refine_diff_density_min -0.956
_refine_diff_density_rms 0.159
_refine_ls_extinction_method none
_refine_ls_goodness_of_fit_ref 1.092
_refine_ls_hydrogen_treatment constr
_refine_ls_matrix_type full
_refine_ls_number_parameters 840
_refine_ls_number_reflns 16265
_refine_ls_number_restraints 776
_refine_ls_restrained_S_all 1.070
_refine_ls_R_factor_all 0.1416
_refine_ls_R_factor_gt 0.1031
_refine_ls_shift/su_max 0.000
_refine_ls_shift/su_mean 0.000
_refine_ls_structure_factor_coef Fsqd
_refine_ls_weighting_details 'w=1/[\s^2^(Fo^2^)+(0.0084P)^2^+105.4418P] where P=(Fo^2^+2Fc^2^)/3'
_refine_ls_weighting_scheme calc
_refine_ls_wR_factor_gt 0.1820
_refine_ls_wR_factor_ref 0.2011
_reflns_Friedel_coverage 0.000
_reflns_number_gt 11987
_reflns_number_total 16265
_reflns_threshold_expression 'I > 2\s(I)'
_cod_data_source_file c5dt00183h1.cif
_cod_data_source_block shelx
_cod_depositor_comments 'Adding full bibliography for 7034174--7034176.cif.'
_cod_original_cell_volume 7170.4(8)
_cod_database_code 7034174
_shelx_space_group_comment
;
The symmetry employed for this shelxl refinement is uniquely defined
by the following loop, which should always be used as a source of
symmetry information in preference to the above space-group names.
They are only intended as comments.
;
_shelx_estimated_absorpt_t_min 0.890
_shelx_estimated_absorpt_t_max 0.988
_shelxl_version_number 2013-4

loop_
_space_group_symop_operation_xyz
'x, y, z'
'-x+1/2, y+1/2, -z+1/2'
'-x, -y, -z'
'x-1/2, -y-1/2, z-1/2'

loop_
_atom_site_label
_atom_site_type_symbol
_atom_site_fract_x
_atom_site_fract_y
_atom_site_fract_z
_atom_site_U_iso_or_equiv
_atom_site_adp_type
_atom_site_occupancy
_atom_site_site_symmetry_order
_atom_site_calc_flag
_atom_site_refinement_flags_posn
_atom_site_refinement_flags_adp
_atom_site_refinement_flags_occupancy
_atom_site_disorder_assembly
_atom_site_disorder_group
Li1 Li 0.376(2) 0.7499(6) 0.8666(5) 0.033(3) Uani 1 1 d D U . . .
Fe1 Fe -0.1274(2) 0.75027(4) 0.72824(6) 0.0277(3) Uani 1 1 d . U . . .
C1 C 0.5650(15) 0.3524(3) 0.5252(5) 0.032(2) Uani 1 1 d . U . . .
H1A H 0.4562 0.3514 0.5121 0.038 Uiso 1 1 calc R U . . .
H1B H 0.6212 0.3335 0.5031 0.038 Uiso 1 1 calc R U . . .
C2 C 0.5732(13) 0.3446(3) 0.5911(5) 0.027(2) Uani 1 1 d . U . . .
H2A H 0.6799 0.3486 0.6052 0.032 Uiso 1 1 calc R U . . .
H2B H 0.5491 0.3189 0.5975 0.032 Uiso 1 1 calc R U . . .
C3 C 0.4932(12) 0.4136(2) 0.6122(5) 0.0213(19) Uani 1 1 d . U . . .
C4 C 0.5712(13) 0.4232(3) 0.5621(5) 0.025(2) Uani 1 1 d . U . . .
C5 C 0.5218(13) 0.4828(3) 0.6173(5) 0.024(2) Uani 1 1 d . U . . .
C6 C 0.5172(12) 0.5180(3) 0.6359(5) 0.022(2) Uani 1 1 d . U . . .
C7 C 0.5563(12) 0.5865(2) 0.6447(4) 0.022(2) Uani 1 1 d . U . . .
C8 C 0.4804(12) 0.5762(3) 0.6946(4) 0.0229(19) Uani 1 1 d . U . . .
C9 C 0.4668(14) 0.6479(2) 0.7325(5) 0.031(2) Uani 1 1 d . U . . .
H9A H 0.3832 0.6571 0.7063 0.037 Uiso 1 1 calc R U . . .
H9B H 0.4717 0.6634 0.7688 0.037 Uiso 1 1 calc R U . . .
C10 C 0.6146(14) 0.6507(3) 0.6994(5) 0.032(2) Uani 1 1 d . U . . .
H10A H 0.6962 0.6390 0.7236 0.038 Uiso 1 1 calc R U . . .
H10B H 0.6420 0.6764 0.6952 0.038 Uiso 1 1 calc R U . . .
S1 S 0.6443(4) 0.39594(7) 0.50450(13) 0.0293(6) Uani 1 1 d . U . . .
S2 S 0.4471(4) 0.37084(7) 0.63669(12) 0.0276(6) Uani 1 1 d . U . . .
S3 S 0.4360(3) 0.44916(7) 0.65920(12) 0.0254(6) Uani 1 1 d . U . . .
S4 S 0.6040(3) 0.46897(6) 0.54960(12) 0.0250(6) Uani 1 1 d . U . . .
S5 S 0.6018(3) 0.55201(7) 0.59313(11) 0.0252(6) Uani 1 1 d . U . . .
S6 S 0.4382(3) 0.53126(7) 0.70302(12) 0.0265(6) Uani 1 1 d . U . . .
S7 S 0.4205(3) 0.60275(7) 0.75573(12) 0.0268(6) Uani 1 1 d . U . . .
S8 S 0.6094(3) 0.63011(7) 0.62379(12) 0.0267(6) Uani 1 1 d . U . . .
C11 C 0.3227(15) 0.6568(3) 0.9206(5) 0.036(3) Uani 1 1 d . U . . .
H11A H 0.4316 0.6551 0.9081 0.044 Uiso 1 1 calc R U . . .
H11B H 0.2908 0.6822 0.9170 0.044 Uiso 1 1 calc R U . . .
C12 C 0.3092(14) 0.6453(3) 0.9855(5) 0.031(2) Uani 1 1 d . U . . .
H12A H 0.1992 0.6429 0.9959 0.037 Uiso 1 1 calc R U . . .
H12B H 0.3536 0.6642 1.0118 0.037 Uiso 1 1 calc R U . . .
C13 C 0.3291(13) 0.5761(3) 0.9446(5) 0.026(2) Uani 1 1 d . U . . .
C14 C 0.2528(13) 0.5856(3) 0.8940(5) 0.027(2) Uani 1 1 d . U . . .
C15 C 0.2788(14) 0.5169(3) 0.8881(5) 0.028(2) Uani 1 1 d . U . . .
C16 C 0.2749(14) 0.4823(3) 0.8693(5) 0.027(2) Uani 1 1 d . U . . .
C17 C 0.2458(15) 0.4232(3) 0.8070(5) 0.033(2) Uani 1 1 d . U . . .
C18 C 0.3186(15) 0.4139(3) 0.8584(5) 0.033(2) Uani 1 1 d . U . . .
C19 C 0.3726(17) 0.3521(4) 0.8006(6) 0.015(4) Uiso 0.58(2) 1 d D . P A 1
H19A H 0.4452 0.3658 0.7750 0.018 Uiso 0.58(2) 1 calc R U P A 1
H19B H 0.4102 0.3271 0.8026 0.018 Uiso 0.58(2) 1 calc R U P A 1
C20 C 0.219(2) 0.3520(3) 0.7696(7) 0.016(4) Uiso 0.58(2) 1 d D . P A 1
H20A H 0.1385 0.3436 0.7977 0.019 Uiso 0.58(2) 1 calc R U P A 1
H20B H 0.2211 0.3358 0.7341 0.019 Uiso 0.58(2) 1 calc R U P A 1
S11 S 0.2049(4) 0.62929(7) 0.86931(13) 0.0302(6) Uani 1 1 d . U . . .
S12 S 0.4052(4) 0.60335(7) 1.00076(13) 0.0356(7) Uani 1 1 d . U . . .
S13 S 0.3621(4) 0.53038(7) 0.95473(13) 0.0309(7) Uani 1 1 d . U . . .
S14 S 0.1873(3) 0.55107(7) 0.84672(13) 0.0278(6) Uani 1 1 d . U . . .
S15 S 0.1904(4) 0.46875(7) 0.80100(13) 0.0284(6) Uani 1 1 d . U . . .
S16 S 0.3606(4) 0.44786(7) 0.90990(13) 0.0323(7) Uani 1 1 d . U . . .
S17 S 0.3802(4) 0.37094(7) 0.87705(13) 0.0425(9) Uani 1 1 d D U . . .
S18 S 0.1812(4) 0.39776(7) 0.74606(13) 0.0394(8) Uani 1 1 d D U . . .
C119 C 0.269(4) 0.3410(8) 0.8324(12) 0.055(10) Uiso 0.42(2) 1 d D . P A 2
H19C H 0.3106 0.3164 0.8347 0.066 Uiso 0.42(2) 1 calc R U P A 2
H19D H 0.1608 0.3407 0.8463 0.066 Uiso 0.42(2) 1 calc R U P A 2
C120 C 0.279(4) 0.3553(7) 0.7688(13) 0.047(9) Uiso 0.42(2) 1 d D . P A 2
H20C H 0.2398 0.3362 0.7417 0.056 Uiso 0.42(2) 1 calc R U P A 2
H20D H 0.3892 0.3583 0.7596 0.056 Uiso 0.42(2) 1 calc R U P A 2
C21 C 0.7940(15) 0.6472(3) 0.9800(5) 0.033(2) Uani 1 1 d . U . . .
H21A H 0.6837 0.6431 0.9882 0.040 Uiso 1 1 calc R U . . .
H21B H 0.8298 0.6667 1.0071 0.040 Uiso 1 1 calc R U . . .
C22 C 0.8129(14) 0.6591(3) 0.9145(5) 0.029(2) Uani 1 1 d . U . . .
H22A H 0.9235 0.6590 0.9043 0.035 Uiso 1 1 calc R U . . .
H22B H 0.7755 0.6841 0.9105 0.035 Uiso 1 1 calc R U . . .
C23 C 0.7591(13) 0.5887(3) 0.8881(5) 0.028(2) Uani 1 1 d . U . . .
C24 C 0.8302(13) 0.5786(3) 0.9392(5) 0.0232(19) Uani 1 1 d . U . . .
C25 C 0.7805(13) 0.5193(3) 0.8855(5) 0.027(2) Uani 1 1 d . U . . .
C26 C 0.7842(13) 0.4846(3) 0.8677(5) 0.026(2) Uani 1 1 d . U . . .
C27 C 0.8389(13) 0.4174(3) 0.8570(5) 0.025(2) Uani 1 1 d . U . . .
C28 C 0.7610(13) 0.4257(3) 0.8059(5) 0.026(2) Uani 1 1 d . U . . .
C29 C 0.7759(18) 0.3554(3) 0.7669(6) 0.024(3) Uiso 0.80(2) 1 d D . P B 1
H29A H 0.7125 0.3369 0.7466 0.029 Uiso 0.80(2) 1 calc R U P B 1
H29B H 0.8824 0.3527 0.7521 0.029 Uiso 0.80(2) 1 calc R U P B 1
C30 C 0.7745(13) 0.3484(3) 0.8339(5) 0.017(3) Uiso 0.80(2) 1 d D . P B 1
H30A H 0.7971 0.3227 0.8410 0.021 Uiso 0.80(2) 1 calc R U P B 1
H30B H 0.6701 0.3532 0.8495 0.021 Uiso 0.80(2) 1 calc R U P B 1
S21 S 0.8989(4) 0.60701(7) 0.99678(13) 0.0314(6) Uani 1 1 d . U . . .
S22 S 0.7111(4) 0.63109(7) 0.86111(13) 0.0298(6) Uani 1 1 d . U . . .
S23 S 0.6892(3) 0.55282(7) 0.84337(13) 0.0273(6) Uani 1 1 d . U . . .
S24 S 0.8570(4) 0.53345(7) 0.95401(12) 0.0283(6) Uani 1 1 d . U . . .
S25 S 0.8658(4) 0.45068(7) 0.91076(12) 0.0290(6) Uani 1 1 d . U . . .
S26 S 0.6958(3) 0.47027(7) 0.80060(12) 0.0269(6) Uani 1 1 d . U . . .
S27 S 0.7051(4) 0.39958(7) 0.74482(13) 0.0349(7) Uani 1 1 d D U . . .
S28 S 0.9080(4) 0.37456(7) 0.87556(13) 0.0347(7) Uani 1 1 d D U . . .
C129 C 0.717(5) 0.3535(7) 0.772(2) 0.025(13) Uiso 0.20(2) 1 d D . P B 2
H29C H 0.6305 0.3479 0.7999 0.030 Uiso 0.20(2) 1 calc R U P B 2
H29D H 0.7161 0.3362 0.7385 0.030 Uiso 0.20(2) 1 calc R U P B 2
C130 C 0.868(4) 0.3523(9) 0.8059(12) 0.009(10) Uiso 0.20(2) 1 d D . P B 2
H30C H 0.9462 0.3609 0.7769 0.010 Uiso 0.20(2) 1 calc R U P B 2
H30D H 0.8903 0.3266 0.8129 0.010 Uiso 0.20(2) 1 calc R U P B 2
C31 C 0.0659(16) 0.3400(3) 0.5732(6) 0.041(3) Uani 1 1 d . U . . .
H31A H 0.1739 0.3355 0.5852 0.049 Uiso 1 1 calc R U . . .
H31B H 0.0119 0.3166 0.5737 0.049 Uiso 1 1 calc R U . . .
C32 C 0.0646(16) 0.3537(3) 0.5106(5) 0.038(3) Uani 1 1 d . U . . .
H32A H -0.0429 0.3591 0.4991 0.046 Uiso 1 1 calc R U . . .
H32B H 0.1018 0.3345 0.4835 0.046 Uiso 1 1 calc R U . . .
C33 C 0.1057(13) 0.4208(3) 0.5529(5) 0.027(2) Uani 1 1 d . U . . .
C34 C 0.0240(12) 0.4115(2) 0.6029(5) 0.026(2) Uani 1 1 d . U . . .
C35 C 0.0454(13) 0.4804(3) 0.6080(5) 0.025(2) Uani 1 1 d . U . . .
C36 C 0.0473(12) 0.5150(3) 0.6271(5) 0.026(2) Uani 1 1 d . U . . .
C37 C 0.0155(13) 0.5729(3) 0.6894(5) 0.027(2) Uani 1 1 d . U . . .
C38 C 0.0998(14) 0.5824(3) 0.6406(5) 0.029(2) Uani 1 1 d . U . . .
C39 C 0.0291(13) 0.6513(3) 0.6612(5) 0.027(2) Uani 1 1 d . U . . .
H39A H 0.0521 0.6770 0.6542 0.032 Uiso 1 1 calc R U . . .
H39B H -0.0727 0.6463 0.6430 0.032 Uiso 1 1 calc R U . . .
C40 C 0.0191(14) 0.6448(2) 0.7300(5) 0.027(2) Uani 1 1 d . U . . .
H40A H -0.0523 0.6625 0.7478 0.033 Uiso 1 1 calc R U . . .
H40B H 0.1216 0.6488 0.7482 0.033 Uiso 1 1 calc R U . . .
S31 S -0.0197(3) 0.36847(7) 0.62911(13) 0.0306(6) Uani 1 1 d . U . . .
S32 S 0.1786(4) 0.39330(7) 0.49778(13) 0.0324(6) Uani 1 1 d . U . . .
S33 S 0.1290(4) 0.46712(7) 0.54043(13) 0.0294(6) Uani 1 1 d . U . . .
S34 S -0.0502(3) 0.44669(7) 0.64766(13) 0.0302(6) Uani 1 1 d . U . . .
S35 S -0.0512(4) 0.52878(7) 0.69264(13) 0.0302(6) Uani 1 1 d . U . . .
S36 S 0.1301(3) 0.54953(7) 0.58579(12) 0.0265(6) Uani 1 1 d . U . . .
S37 S 0.1670(3) 0.62551(7) 0.62342(13) 0.0280(6) Uani 1 1 d . U . . .
S38 S -0.0467(3) 0.59941(7) 0.74967(12) 0.0269(6) Uani 1 1 d . U . . .
C41 C 0.1440(13) 0.7326(3) 0.7879(5) 0.030(2) Uani 1 1 d . U . . .
C42 C 0.0928(13) 0.7689(3) 0.8165(5) 0.0264(19) Uani 1 1 d . U . . .
O41 O 0.0664(9) 0.72264(18) 0.7421(3) 0.0313(16) Uani 1 1 d . U . . .
O42 O -0.0256(10) 0.78197(19) 0.7926(3) 0.0341(17) Uani 1 1 d . U . . .
O43 O 0.1698(9) 0.7813(2) 0.8569(4) 0.0401(19) Uani 1 1 d . U . . .
O44 O 0.2552(10) 0.7163(2) 0.8101(4) 0.0370(18) Uani 1 1 d . U . . .
C51 C -0.1659(14) 0.7334(3) 0.6060(5) 0.035(2) Uani 1 1 d . U . . .
C52 C -0.0719(14) 0.7698(3) 0.6079(5) 0.035(2) Uani 1 1 d . U . . .
O51 O -0.1969(9) 0.72068(19) 0.6579(3) 0.0349(17) Uani 1 1 d . U . . .
O52 O -0.0542(9) 0.7811(2) 0.6618(3) 0.0349(17) Uani 1 1 d . U . . .
O53 O -0.0261(11) 0.7847(2) 0.5617(4) 0.052(2) Uani 1 1 d . U . . .
O54 O -0.2035(12) 0.7198(2) 0.5572(4) 0.053(2) Uani 1 1 d . U . . .
C61 C 0.6510(13) 0.7308(3) 0.8117(5) 0.029(2) Uani 1 1 d . U . . .
C62 C 0.5969(12) 0.7667(3) 0.7853(4) 0.0250(19) Uani 1 1 d . U . . .
O61 O 0.7712(9) 0.71748(18) 0.7896(3) 0.0293(16) Uani 1 1 d . U . . .
O62 O 0.6781(9) 0.77712(18) 0.7399(3) 0.0304(16) Uani 1 1 d . U . . .
O63 O 0.4859(10) 0.7822(2) 0.8057(4) 0.0367(18) Uani 1 1 d . U . . .
O64 O 0.5741(9) 0.7176(2) 0.8535(4) 0.0405(18) Uani 1 1 d . U . . .
O100 O 0.3928(13) 0.7492(3) 0.9515(3) 0.059(2) Uani 1 1 d G U . . .
H101 H 0.3188 0.7495 0.9765 0.089 Uiso 1 1 d DG U . . .
H102 H 0.4739 0.7511 0.9728 0.089 Uiso 1 1 d DG U . . .

loop_
_atom_site_aniso_label
_atom_site_aniso_U_11
_atom_site_aniso_U_22
_atom_site_aniso_U_33
_atom_site_aniso_U_23
_atom_site_aniso_U_13
_atom_site_aniso_U_12
Li1 0.032(5) 0.037(6) 0.032(5) -0.002(5) 0.000(4) 0.001(4)
Fe1 0.0318(7) 0.0192(5) 0.0322(6) -0.0012(7) 0.0016(7) 0.0007(5)
C1 0.038(6) 0.023(4) 0.035(5) 0.001(3) 0.001(4) -0.002(4)
C2 0.026(5) 0.024(4) 0.031(4) 0.003(3) -0.001(4) 0.006(4)
C3 0.021(5) 0.019(3) 0.025(4) 0.002(3) -0.008(3) -0.003(3)
C4 0.029(5) 0.016(3) 0.028(4) 0.001(3) -0.002(4) 0.000(3)
C5 0.032(5) 0.016(3) 0.024(4) 0.002(3) -0.001(4) 0.001(3)
C6 0.024(5) 0.017(3) 0.027(4) 0.003(3) 0.000(4) 0.001(3)
C7 0.028(5) 0.015(3) 0.023(4) 0.001(3) 0.000(4) -0.003(3)
C8 0.028(5) 0.021(4) 0.020(4) 0.003(3) -0.007(3) -0.004(3)
C9 0.041(6) 0.014(4) 0.037(5) -0.001(3) -0.001(4) -0.004(3)
C10 0.039(5) 0.018(4) 0.038(5) -0.006(4) -0.003(4) -0.006(4)
S1 0.0425(17) 0.0198(12) 0.0257(13) 0.0007(10) 0.0023(12) 0.0020(11)
S2 0.0377(16) 0.0181(12) 0.0271(13) 0.0012(10) -0.0018(12) -0.0046(11)
S3 0.0304(15) 0.0168(11) 0.0291(13) 0.0011(10) 0.0036(12) -0.0011(10)
S4 0.0347(16) 0.0128(11) 0.0276(13) -0.0007(9) 0.0013(12) 0.0004(10)
S5 0.0349(15) 0.0161(11) 0.0246(12) 0.0024(9) 0.0017(11) 0.0010(10)
S6 0.0347(16) 0.0160(11) 0.0289(13) 0.0010(10) 0.0030(12) -0.0016(11)
S7 0.0345(15) 0.0197(12) 0.0261(13) 0.0003(10) 0.0021(11) -0.0003(11)
S8 0.0334(15) 0.0192(11) 0.0275(13) 0.0003(10) 0.0028(11) -0.0037(10)
C11 0.044(7) 0.020(4) 0.046(5) 0.001(4) -0.001(4) 0.002(4)
C12 0.033(6) 0.020(4) 0.040(5) -0.004(3) 0.001(4) -0.006(4)
C13 0.036(5) 0.013(3) 0.030(4) 0.005(3) 0.001(4) -0.007(3)
C14 0.036(5) 0.012(3) 0.032(4) 0.001(3) 0.007(4) 0.002(3)
C15 0.036(6) 0.017(3) 0.030(4) 0.000(3) 0.006(4) 0.000(3)
C16 0.041(6) 0.015(3) 0.026(4) 0.000(3) 0.004(4) -0.004(3)
C17 0.056(7) 0.010(4) 0.032(4) 0.000(3) 0.009(4) -0.005(4)
C18 0.056(6) 0.014(4) 0.031(4) -0.001(3) 0.011(4) -0.003(3)
S11 0.0437(17) 0.0167(12) 0.0303(14) -0.0024(10) 0.0032(12) 0.0043(11)
S12 0.058(2) 0.0183(12) 0.0305(14) -0.0023(11) -0.0054(14) -0.0033(12)
S13 0.0464(18) 0.0165(12) 0.0299(14) 0.0015(10) 0.0001(13) 0.0001(11)
S14 0.0349(16) 0.0167(12) 0.0318(14) -0.0018(10) 0.0004(12) 0.0006(11)
S15 0.0329(16) 0.0180(12) 0.0342(15) -0.0037(10) -0.0011(12) -0.0030(11)
S16 0.0454(18) 0.0157(12) 0.0358(15) -0.0024(10) 0.0042(13) 0.0015(11)
S17 0.086(3) 0.0132(12) 0.0281(14) 0.0004(10) 0.0076(16) 0.0077(13)
S18 0.071(2) 0.0196(13) 0.0274(14) -0.0031(11) 0.0067(15) -0.0059(14)
C21 0.042(6) 0.020(4) 0.038(5) -0.001(3) 0.001(4) -0.012(4)
C22 0.037(6) 0.015(4) 0.036(5) 0.003(3) 0.003(4) -0.003(4)
C23 0.032(5) 0.023(4) 0.028(4) 0.000(3) 0.002(4) -0.001(3)
C24 0.027(5) 0.016(3) 0.026(4) -0.001(3) 0.006(3) -0.003(3)
C25 0.028(5) 0.022(3) 0.032(4) -0.003(3) -0.002(4) 0.001(3)
C26 0.028(5) 0.020(3) 0.031(4) 0.000(3) -0.005(4) 0.001(3)
C27 0.032(5) 0.018(4) 0.026(4) 0.000(3) -0.001(4) 0.002(3)
C28 0.036(6) 0.013(3) 0.029(4) -0.002(3) -0.002(4) 0.004(3)
S21 0.0470(18) 0.0204(12) 0.0268(13) -0.0011(10) -0.0042(13) -0.0035(12)
S22 0.0435(17) 0.0144(11) 0.0315(14) -0.0002(10) -0.0024(12) 0.0033(11)
S23 0.0349(16) 0.0167(11) 0.0302(14) -0.0016(10) -0.0056(12) 0.0013(11)
S24 0.0376(16) 0.0195(12) 0.0278(14) 0.0000(10) -0.0021(12) 0.0000(11)
S25 0.0399(17) 0.0200(12) 0.0271(13) -0.0025(10) -0.0020(12) 0.0020(11)
S26 0.0334(15) 0.0183(12) 0.0291(14) -0.0013(10) -0.0052(12) 0.0016(11)
S27 0.061(2) 0.0159(12) 0.0276(14) -0.0019(10) -0.0058(14) 0.0005(12)
S28 0.058(2) 0.0174(12) 0.0281(14) -0.0021(10) -0.0115(14) 0.0062(12)
C31 0.048(7) 0.027(5) 0.047(5) -0.003(4) -0.004(5) 0.000(4)
C32 0.054(7) 0.020(4) 0.041(5) -0.007(4) -0.007(5) 0.000(4)
C33 0.030(5) 0.017(3) 0.035(4) -0.003(3) 0.000(4) 0.000(3)
C34 0.026(5) 0.014(3) 0.037(4) -0.001(3) -0.006(4) 0.004(3)
C35 0.030(5) 0.017(3) 0.029(4) -0.002(3) 0.000(4) 0.001(3)
C36 0.024(5) 0.021(3) 0.032(4) 0.000(3) 0.002(4) 0.001(3)
C37 0.030(5) 0.019(4) 0.031(4) -0.003(3) -0.005(4) 0.004(3)
C38 0.034(5) 0.021(4) 0.033(4) -0.002(3) -0.004(4) 0.002(3)
C39 0.032(5) 0.014(4) 0.035(4) -0.001(3) 0.002(4) 0.006(3)
C40 0.038(6) 0.006(3) 0.037(4) -0.005(3) -0.007(4) 0.001(3)
S31 0.0350(16) 0.0187(12) 0.0380(15) -0.0022(10) 0.0030(12) -0.0046(11)
S32 0.0464(18) 0.0203(12) 0.0306(14) -0.0042(10) -0.0009(13) 0.0030(12)
S33 0.0413(17) 0.0169(12) 0.0298(13) -0.0034(10) -0.0007(12) 0.0026(11)
S34 0.0313(15) 0.0194(12) 0.0400(15) -0.0027(11) 0.0037(12) -0.0004(11)
S35 0.0331(16) 0.0176(12) 0.0400(15) -0.0045(10) 0.0055(13) -0.0040(11)
S36 0.0381(16) 0.0167(11) 0.0248(13) -0.0025(9) 0.0004(11) -0.0015(11)
S37 0.0337(15) 0.0188(12) 0.0315(14) -0.0020(10) 0.0002(11) 0.0006(11)
S38 0.0318(15) 0.0181(11) 0.0309(13) -0.0015(10) 0.0044(12) 0.0001(10)
C41 0.032(4) 0.019(4) 0.038(5) -0.007(3) -0.004(4) 0.002(3)
C42 0.029(4) 0.019(4) 0.031(4) -0.007(3) 0.002(3) -0.001(3)
O41 0.034(4) 0.025(3) 0.035(3) -0.006(3) -0.004(3) 0.001(3)
O42 0.041(4) 0.023(3) 0.039(4) -0.007(3) -0.003(3) 0.005(3)
O43 0.037(4) 0.040(4) 0.043(4) -0.019(3) -0.007(3) 0.000(3)
O44 0.037(4) 0.027(3) 0.047(4) -0.007(3) -0.010(3) 0.005(3)
C51 0.042(6) 0.028(4) 0.034(4) 0.003(3) -0.002(4) 0.008(4)
C52 0.043(6) 0.028(4) 0.035(4) 0.005(3) 0.004(4) 0.002(4)
O51 0.046(5) 0.024(3) 0.035(3) -0.002(3) -0.002(3) -0.003(3)
O52 0.033(4) 0.035(4) 0.037(3) 0.005(3) 0.006(3) -0.005(3)
O53 0.067(6) 0.044(5) 0.045(4) 0.014(3) 0.010(4) -0.001(4)
O54 0.085(7) 0.035(4) 0.040(4) 0.000(3) -0.009(4) -0.003(4)
C61 0.027(4) 0.025(4) 0.036(5) 0.004(3) -0.006(3) 0.000(3)
C62 0.029(4) 0.024(4) 0.022(4) -0.001(3) -0.002(3) 0.000(3)
O61 0.034(4) 0.018(3) 0.035(4) 0.002(3) 0.001(3) 0.002(3)
O62 0.035(4) 0.023(3) 0.033(4) 0.001(3) 0.008(3) 0.000(3)
O63 0.036(4) 0.030(4) 0.044(4) 0.004(3) 0.007(3) 0.010(3)
O64 0.039(4) 0.036(4) 0.047(4) 0.014(3) 0.005(3) 0.009(3)
O100 0.096(7) 0.046(4) 0.035(4) -0.003(4) 0.001(4) 0.011(5)

loop_
_atom_type_symbol
_atom_type_description
_atom_type_scat_dispersion_real
_atom_type_scat_dispersion_imag
_atom_type_scat_source
C C 0.0033 0.0016 'International Tables Vol C Tables 4.2.6.8 and 6.1.1.4'
H H 0.0000 0.0000 'International Tables Vol C Tables 4.2.6.8 and 6.1.1.4'
Li Li -0.0003 0.0001 'International Tables Vol C Tables 4.2.6.8 and 6.1.1.4'
O O 0.0106 0.0060 'International Tables Vol C Tables 4.2.6.8 and 6.1.1.4'
S S 0.1246 0.1234 'International Tables Vol C Tables 4.2.6.8 and 6.1.1.4'
Fe Fe 0.3463 0.8444 'International Tables Vol C Tables 4.2.6.8 and 6.1.1.4'

loop_
_geom_angle_atom_site_label_1
_geom_angle_atom_site_label_2
_geom_angle_atom_site_label_3
_geom_angle
_geom_angle_site_symmetry_1
_geom_angle_site_symmetry_3
O100 Li1 O63 128.9(12) . .
O100 Li1 O44 129.5(12) . .
O63 Li1 O44 101.4(6) . .
O100 Li1 O64 93.8(9) . .
O63 Li1 O64 81.9(8) . .
O44 Li1 O64 89.2(8) . .
O100 Li1 O43 99.8(9) . .
O63 Li1 O43 90.5(8) . .
O44 Li1 O43 81.2(8) . .
O64 Li1 O43 166.4(7) . .
O52 Fe1 O62 94.7(3) . 1_455
O52 Fe1 O51 80.8(3) . .
O62 Fe1 O51 97.0(3) 1_455 .
O52 Fe1 O41 98.0(3) . .
O62 Fe1 O41 163.7(3) 1_455 .
O51 Fe1 O41 95.1(3) . .
O52 Fe1 O61 172.2(3) . 1_455
O62 Fe1 O61 81.0(3) 1_455 1_455
O51 Fe1 O61 93.3(3) . 1_455
O41 Fe1 O61 87.5(3) . 1_455
O52 Fe1 O42 92.3(3) . .
O62 Fe1 O42 89.3(3) 1_455 .
O51 Fe1 O42 171.0(3) . .
O41 Fe1 O42 80.0(3) . .
O61 Fe1 O42 94.1(3) 1_455 .
C2 C1 S1 113.8(8) . .
C2 C1 H1A 108.8 . .
S1 C1 H1A 108.8 . .
C2 C1 H1B 108.8 . .
S1 C1 H1B 108.8 . .
H1A C1 H1B 107.7 . .
C1 C2 S2 114.6(8) . .
C1 C2 H2A 108.6 . .
S2 C2 H2A 108.6 . .
C1 C2 H2B 108.6 . .
S2 C2 H2B 108.6 . .
H2A C2 H2B 107.6 . .
C4 C3 S2 128.3(8) . .
C4 C3 S3 115.4(7) . .
S2 C3 S3 116.2(6) . .
C3 C4 S1 128.9(8) . .
C3 C4 S4 118.1(8) . .
S1 C4 S4 113.0(6) . .
C6 C5 S3 121.2(8) . .
C6 C5 S4 123.6(8) . .
S3 C5 S4 115.1(5) . .
C5 C6 S6 123.2(8) . .
C5 C6 S5 121.1(8) . .
S6 C6 S5 115.6(5) . .
C8 C7 S8 127.6(8) . .
C8 C7 S5 115.9(7) . .
S8 C7 S5 116.4(6) . .
C7 C8 S6 118.0(8) . .
C7 C8 S7 128.4(8) . .
S6 C8 S7 113.5(6) . .
C10 C9 S7 113.6(8) . .
C10 C9 H9A 108.8 . .
S7 C9 H9A 108.8 . .
C10 C9 H9B 108.8 . .
S7 C9 H9B 108.8 . .
H9A C9 H9B 107.7 . .
C9 C10 S8 113.5(8) . .
C9 C10 H10A 108.9 . .
S8 C10 H10A 108.9 . .
C9 C10 H10B 108.9 . .
S8 C10 H10B 108.9 . .
H10A C10 H10B 107.7 . .
C4 S1 C1 101.2(5) . .
C3 S2 C2 100.6(5) . .
C5 S3 C3 96.1(5) . .
C5 S4 C4 94.9(5) . .
C6 S5 C7 94.7(5) . .
C6 S6 C8 95.8(5) . .
C8 S7 C9 103.8(5) . .
C7 S8 C10 98.8(5) . .
C12 C11 S11 112.6(8) . .
C12 C11 H11A 109.1 . .
S11 C11 H11A 109.1 . .
C12 C11 H11B 109.1 . .
S11 C11 H11B 109.1 . .
H11A C11 H11B 107.8 . .
C11 C12 S12 112.8(8) . .
C11 C12 H12A 109.0 . .
S12 C12 H12A 109.0 . .
C11 C12 H12B 109.0 . .
S12 C12 H12B 109.0 . .
H12A C12 H12B 107.8 . .
C14 C13 S12 128.8(8) . .
C14 C13 S13 116.5(8) . .
S12 C13 S13 114.7(6) . .
C13 C14 S14 117.4(8) . .
C13 C14 S11 128.0(8) . .
S14 C14 S11 114.6(6) . .
C16 C15 S13 123.5(9) . .
C16 C15 S14 121.2(9) . .
S13 C15 S14 115.2(6) . .
C15 C16 S16 122.4(9) . .
C15 C16 S15 123.2(9) . .
S16 C16 S15 114.4(5) . .
C18 C17 S18 131.7(8) . .
C18 C17 S15 116.0(8) . .
S18 C17 S15 112.1(7) . .
C17 C18 S17 125.6(8) . .
C17 C18 S16 117.6(8) . .
S17 C18 S16 116.8(7) . .
C20 C19 S17 116.9(11) . .
C20 C19 H19A 108.1 . .
S17 C19 H19A 108.1 . .
C20 C19 H19B 108.1 . .
S17 C19 H19B 108.1 . .
H19A C19 H19B 107.3 . .
C19 C20 S18 106.9(11) . .
C19 C20 H20A 110.3 . .
S18 C20 H20A 110.3 . .
C19 C20 H20B 110.3 . .
S18 C20 H20B 110.3 . .
H20A C20 H20B 108.6 . .
C14 S11 C11 101.0(5) . .
C13 S12 C12 101.4(5) . .
C15 S13 C13 96.1(5) . .
C14 S14 C15 94.3(5) . .
C16 S15 C17 95.6(5) . .
C16 S16 C18 96.3(5) . .
C18 S17 C119 106.2(12) . .
C18 S17 C19 97.1(6) . .
C17 S18 C20 103.4(6) . .
C17 S18 C120 96.2(12) . .
C120 C119 S17 105(2) . .
C120 C119 H19C 110.7 . .
S17 C119 H19C 110.7 . .
C120 C119 H19D 110.7 . .
S17 C119 H19D 110.7 . .
H19C C119 H19D 108.8 . .
C119 C120 S18 122(2) . .
C119 C120 H20C 106.9 . .
S18 C120 H20C 106.9 . .
C119 C120 H20D 106.9 . .
S18 C120 H20D 106.9 . .
H20C C120 H20D 106.7 . .
C22 C21 S21 112.6(8) . .
C22 C21 H21A 109.1 . .
S21 C21 H21A 109.1 . .
C22 C21 H21B 109.1 . .
S21 C21 H21B 109.1 . .
H21A C21 H21B 107.8 . .
C21 C22 S22 113.4(7) . .
C21 C22 H22A 108.9 . .
S22 C22 H22A 108.9 . .
C21 C22 H22B 108.9 . .
S22 C22 H22B 108.9 . .
H22A C22 H22B 107.7 . .
C24 C23 S22 130.8(8) . .
C24 C23 S23 114.6(8) . .
S22 C23 S23 114.3(6) . .
C23 C24 S24 119.6(8) . .
C23 C24 S21 126.6(8) . .
S24 C24 S21 113.8(6) . .
C26 C25 S24 122.4(9) . .
C26 C25 S23 122.6(9) . .
S24 C25 S23 114.9(6) . .
C25 C26 S25 123.2(9) . .
C25 C26 S26 121.8(8) . .
S25 C26 S26 114.8(6) . .
C28 C27 S25 118.6(8) . .
C28 C27 S28 124.9(8) . .
S25 C27 S28 116.5(6) . .
C27 C28 S27 131.6(8) . .
C27 C28 S26 115.5(8) . .
S27 C28 S26 112.9(6) . .
C30 C29 S27 114.7(8) . .
C30 C29 H29A 108.6 . .
S27 C29 H29A 108.6 . .
C30 C29 H29B 108.6 . .
S27 C29 H29B 108.6 . .
H29A C29 H29B 107.6 . .
C29 C30 S28 114.0(9) . .
C29 C30 H30A 108.7 . .
S28 C30 H30A 108.7 . .
C29 C30 H30B 108.7 . .
S28 C30 H30B 108.7 . .
H30A C30 H30B 107.6 . .
C24 S21 C21 100.5(5) . .
C23 S22 C22 100.6(5) . .
C25 S23 C23 94.9(5) . .
C24 S24 C25 94.5(5) . .
C27 S25 C26 95.2(5) . .
C26 S26 C28 95.3(5) . .
C28 S27 C29 101.8(6) . .
C28 S27 C129 104.6(15) . .
C27 S28 C30 99.0(5) . .
C27 S28 C130 98.9(13) . .
C130 C129 S27 104(2) . .
C130 C129 H29C 111.0 . .
S27 C129 H29C 111.0 . .
C130 C129 H29D 111.0 . .
S27 C129 H29D 111.0 . .
H29C C129 H29D 109.0 . .
C129 C130 S28 125(3) . .
C129 C130 H30C 106.0 . .
S28 C130 H30C 106.0 . .
C129 C130 H30D 106.0 . .
S28 C130 H30D 106.0 . .
H30C C130 H30D 106.3 . .
C32 C31 S31 116.1(9) . .
C32 C31 H31A 108.3 . .
S31 C31 H31A 108.3 . .
C32 C31 H31B 108.3 . .
S31 C31 H31B 108.3 . .
H31A C31 H31B 107.4 . .
C31 C32 S32 115.4(9) . .
C31 C32 H32A 108.4 . .
S32 C32 H32A 108.4 . .
C31 C32 H32B 108.4 . .
S32 C32 H32B 108.4 . .
H32A C32 H32B 107.5 . .
C34 C33 S32 128.3(8) . .
C34 C33 S33 115.9(8) . .
S32 C33 S33 115.6(6) . .
C33 C34 S31 128.1(8) . .
C33 C34 S34 117.4(7) . .
S31 C34 S34 114.5(6) . .
C36 C35 S33 122.4(8) . .
C36 C35 S34 122.2(8) . .
S33 C35 S34 115.4(5) . .
C35 C36 S36 123.0(8) . .
C35 C36 S35 121.9(8) . .
S36 C36 S35 114.9(6) . .
C38 C37 S35 117.5(8) . .
C38 C37 S38 129.0(8) . .
S35 C37 S38 113.4(6) . .
C37 C38 S36 116.9(8) . .
C37 C38 S37 126.6(8) . .
S36 C38 S37 116.2(6) . .
C40 C39 S37 115.0(7) . .
C40 C39 H39A 108.5 . .
S37 C39 H39A 108.5 . .
C40 C39 H39B 108.5 . .
S37 C39 H39B 108.5 . .
H39A C39 H39B 107.5 . .
C39 C40 S38 113.5(7) . .
C39 C40 H40A 108.9 . .
S38 C40 H40A 108.9 . .
C39 C40 H40B 108.9 . .
S38 C40 H40B 108.9 . .
H40A C40 H40B 107.7 . .
C34 S31 C31 102.9(5) . .
C33 S32 C32 99.9(6) . .
C35 S33 C33 95.6(5) . .
C35 S34 C34 94.4(5) . .
C37 S35 C36 94.5(5) . .
C36 S36 C38 95.2(5) . .
C38 S37 C39 99.8(5) . .
C37 S38 C40 104.0(5) . .
O44 C41 O41 125.6(10) . .
O44 C41 C42 119.2(9) . .
O41 C41 C42 115.2(9) . .
O43 C42 O42 128.0(10) . .
O43 C42 C41 118.3(10) . .
O42 C42 C41 113.6(9) . .
C41 O41 Fe1 114.7(6) . .
C42 O42 Fe1 115.0(6) . .
C42 O43 Li1 109.0(8) . .
C41 O44 Li1 109.7(9) . .
O54 C51 O51 125.4(11) . .
O54 C51 C52 120.7(11) . .
O51 C51 C52 113.9(10) . .
O53 C52 O52 126.2(11) . .
O53 C52 C51 122.2(11) . .
O52 C52 C51 111.6(10) . .
C51 O51 Fe1 115.6(7) . .
C52 O52 Fe1 117.8(7) . .
O64 C61 O61 125.5(10) . .
O64 C61 C62 117.6(9) . .
O61 C61 C62 116.8(9) . .
O63 C62 O62 125.9(10) . .
O63 C62 C61 121.2(9) . .
O62 C62 C61 113.0(8) . .
C61 O61 Fe1 112.7(7) . 1_655
C62 O62 Fe1 114.8(6) . 1_655
C62 O63 Li1 109.9(9) . .
C61 O64 Li1 108.4(8) . .
Li1 O100 H101 126.1 . .
Li1 O100 H102 127.8 . .
H101 O100 H102 105.7 . .

loop_
_geom_bond_atom_site_label_1
_geom_bond_atom_site_label_2
_geom_bond_distance
_geom_bond_site_symmetry_2
Li1 O100 1.884(13) .
Li1 O63 2.05(2) .
Li1 O44 2.05(2) .
Li1 O64 2.13(2) .
Li1 O43 2.15(2) .
Fe1 O52 1.972(7) .
Fe1 O62 1.984(8) 1_455
Fe1 O51 1.998(8) .
Fe1 O41 2.000(8) .
Fe1 O61 2.029(7) 1_455
Fe1 O42 2.048(8) .
C1 C2 1.488(14) .
C1 S1 1.821(11) .
C1 H1A 0.9900 .
C1 H1B 0.9900 .
C2 S2 1.785(10) .
C2 H2A 0.9900 .
C2 H2B 0.9900 .
C3 C4 1.350(14) .
C3 S2 1.729(10) .
C3 S3 1.758(10) .
C4 S1 1.749(10) .
C4 S4 1.751(10) .
C5 C6 1.374(13) .
C5 S3 1.731(10) .
C5 S4 1.739(10) .
C6 S6 1.709(10) .
C6 S5 1.745(10) .
C7 C8 1.342(13) .
C7 S8 1.753(10) .
C7 S5 1.763(10) .
C8 S6 1.726(10) .
C8 S7 1.755(10) .
C9 C10 1.487(15) .
C9 S7 1.805(10) .
C9 H9A 0.9900 .
C9 H9B 0.9900 .
C10 S8 1.840(11) .
C10 H10A 0.9900 .
C10 H10B 0.9900 .
C11 C12 1.502(16) .
C11 S11 1.838(12) .
C11 H11A 0.9900 .
C11 H11B 0.9900 .
C12 S12 1.803(11) .
C12 H12A 0.9900 .
C12 H12B 0.9900 .
C13 C14 1.347(15) .
C13 S12 1.734(11) .
C13 S13 1.740(10) .
C14 S14 1.752(11) .
C14 S11 1.766(10) .
C15 C16 1.357(13) .
C15 S13 1.714(11) .
C15 S14 1.757(11) .
C16 S16 1.731(11) .
C16 S15 1.752(11) .
C17 C18 1.344(17) .
C17 S18 1.740(12) .
C17 S15 1.768(10) .
C18 S17 1.737(11) .
C18 S16 1.739(11) .
C19 C20 1.50(2) .
C19 S17 1.829(13) .
C19 H19A 0.9900 .
C19 H19B 0.9900 .
C20 S18 1.812(13) .
C20 H20A 0.9900 .
C20 H20B 0.9900 .
S17 C119 1.78(2) .
S18 C120 1.863(18) .
C119 C120 1.51(2) .
C119 H19C 0.9900 .
C119 H19D 0.9900 .
C120 H20C 0.9900 .
C120 H20D 0.9900 .
C21 C22 1.524(15) .
C21 S21 1.792(12) .
C21 H21A 0.9900 .
C21 H21B 0.9900 .
C22 S22 1.807(11) .
C22 H22A 0.9900 .
C22 H22B 0.9900 .
C23 C24 1.339(15) .
C23 S22 1.740(11) .
C23 S23 1.769(11) .
C24 S24 1.728(10) .
C24 S21 1.759(10) .
C25 C26 1.351(14) .
C25 S24 1.734(11) .
C25 S23 1.748(11) .
C26 S25 1.733(11) .
C26 S26 1.753(11) .
C27 C28 1.353(15) .
C27 S25 1.731(10) .
C27 S28 1.754(10) .
C28 S27 1.731(11) .
C28 S26 1.760(10) .
C29 C30 1.505(15) .
C29 S27 1.822(11) .
C29 H29A 0.9900 .
C29 H29B 0.9900 .
C30 S28 1.773(11) .
C30 H30A 0.9900 .
C30 H30B 0.9900 .
S27 C129 1.83(2) .
S28 C130 1.78(2) .
C129 C130 1.51(2) .
C129 H29C 0.9900 .
C129 H29D 0.9900 .
C130 H30C 0.9900 .
C130 H30D 0.9900 .
C31 C32 1.475(16) .
C31 S31 1.792(12) .
C31 H31A 0.9900 .
C31 H31B 0.9900 .
C32 S32 1.800(12) .
C32 H32A 0.9900 .
C32 H32B 0.9900 .
C33 C34 1.362(15) .
C33 S32 1.715(11) .
C33 S33 1.758(10) .
C34 S31 1.747(10) .
C34 S34 1.765(10) .
C35 C36 1.355(13) .
C35 S33 1.737(11) .
C35 S34 1.746(11) .
C36 S36 1.736(10) .
C36 S35 1.762(11) .
C37 C38 1.354(15) .
C37 S35 1.744(11) .
C37 S38 1.746(11) .
C38 S36 1.744(11) .
C38 S37 1.750(11) .
C39 C40 1.543(15) .
C39 S37 1.753(10) .
C39 H39A 0.9900 .
C39 H39B 0.9900 .
C40 S38 1.837(9) .
C40 H40A 0.9900 .
C40 H40B 0.9900 .
C41 O44 1.243(13) .
C41 O41 1.270(12) .
C41 C42 1.557(13) .
C42 O43 1.207(12) .
C42 O42 1.256(13) .
C51 O54 1.235(14) .
C51 O51 1.271(13) .
C51 C52 1.587(14) .
C52 O53 1.229(13) .
C52 O52 1.273(13) .
C61 O64 1.244(13) .
C61 O61 1.260(13) .
C61 C62 1.532(13) .
C62 O63 1.213(12) .
C62 O62 1.290(12) .
O61 Fe1 2.029(7) 1_655
O62 Fe1 1.984(7) 1_655
O100 H101 0.8502 .
O100 H102 0.8503 .

loop_
_geom_hbond_atom_site_label_D
_geom_hbond_atom_site_label_H
_geom_hbond_atom_site_label_A
_geom_hbond_distance_DH
_geom_hbond_distance_HA
_geom_hbond_distance_DA
_geom_hbond_angle_DHA
_geom_hbond_site_symmetry_A
O100 H101 O54 0.85 2.13 2.740(12) 128.6 4_676
O100 H102 O53 0.85 2.38 2.831(13) 114.0 4_676

loop_
_geom_torsion_atom_site_label_1
_geom_torsion_atom_site_label_2
_geom_torsion_atom_site_label_3
_geom_torsion_atom_site_label_4
_geom_torsion
_geom_torsion_site_symmetry_4
S1 C1 C2 S2 70.3(11) .
S2 C3 C4 S1 2.8(17) .
S3 C3 C4 S1 -179.1(7) .
S2 C3 C4 S4 -178.8(6) .
S3 C3 C4 S4 -0.7(12) .
S3 C5 C6 S6 4.0(14) .
S4 C5 C6 S6 -179.1(6) .
S3 C5 C6 S5 -179.2(6) .
S4 C5 C6 S5 -2.4(14) .
S8 C7 C8 S6 178.3(7) .
S5 C7 C8 S6 0.7(12) .
S8 C7 C8 S7 -3.8(16) .
S5 C7 C8 S7 178.6(7) .
S7 C9 C10 S8 69.4(10) .
C3 C4 S1 C1 7.2(12) .
S4 C4 S1 C1 -171.3(6) .
C2 C1 S1 C4 -42.6(10) .
C4 C3 S2 C2 15.4(11) .
S3 C3 S2 C2 -162.8(6) .
C1 C2 S2 C3 -51.7(9) .
C6 C5 S3 C3 -177.6(10) .
S4 C5 S3 C3 5.3(7) .
C4 C3 S3 C5 -2.8(9) .
S2 C3 S3 C5 175.6(6) .
C6 C5 S4 C4 177.4(10) .
S3 C5 S4 C4 -5.5(7) .
C3 C4 S4 C5 3.7(10) .
S1 C4 S4 C5 -177.6(6) .
C5 C6 S5 C7 -178.1(9) .
S6 C6 S5 C7 -1.1(7) .
C8 C7 S5 C6 0.2(9) .
S8 C7 S5 C6 -177.6(7) .
C5 C6 S6 C8 178.3(10) .
S5 C6 S6 C8 1.4(7) .
C7 C8 S6 C6 -1.2(10) .
S7 C8 S6 C6 -179.4(6) .
C7 C8 S7 C9 5.8(12) .
S6 C8 S7 C9 -176.2(6) .
C10 C9 S7 C8 -38.6(10) .
C8 C7 S8 C10 24.8(11) .
S5 C7 S8 C10 -157.6(7) .
C9 C10 S8 C7 -57.6(9) .
S11 C11 C12 S12 72.3(10) .
S12 C13 C14 S14 -178.9(7) .
S13 C13 C14 S14 3.3(13) .
S12 C13 C14 S11 -0.5(17) .
S13 C13 C14 S11 -178.4(7) .
S13 C15 C16 S16 -2.4(15) .
S14 C15 C16 S16 -178.7(6) .
S13 C15 C16 S15 -179.6(6) .
S14 C15 C16 S15 4.1(15) .
S18 C17 C18 S17 4(2) .
S15 C17 C18 S17 178.0(7) .
S18 C17 C18 S16 -178.6(8) .
S15 C17 C18 S16 -4.2(14) .
S17 C19 C20 S18 75.1(13) .
C13 C14 S11 C11 12.2(12) .
S14 C14 S11 C11 -169.4(7) .
C12 C11 S11 C14 -47.5(10) .
C14 C13 S12 C12 15.9(12) .
S13 C13 S12 C12 -166.3(7) .
C11 C12 S12 C13 -51.5(10) .
C16 C15 S13 C13 177.5(11) .
S14 C15 S13 C13 -6.0(8) .
C14 C13 S13 C15 1.7(10) .
S12 C13 S13 C15 -176.4(7) .
C13 C14 S14 C15 -6.3(10) .
S11 C14 S14 C15 175.1(7) .
C16 C15 S14 C14 -176.2(10) .
S13 C15 S14 C14 7.3(7) .
C15 C16 S15 C17 175.3(11) .
S16 C16 S15 C17 -2.1(8) .
C18 C17 S15 C16 3.7(11) .
S18 C17 S15 C16 179.2(7) .
C15 C16 S16 C18 -177.1(11) .
S15 C16 S16 C18 0.4(8) .
C17 C18 S16 C16 2.3(11) .
S17 C18 S16 C16 -179.7(7) .
C17 C18 S17 C119 -21.7(16) .
S16 C18 S17 C119 160.5(12) .
C17 C18 S17 C19 17.7(13) .
S16 C18 S17 C19 -160.2(8) .
C20 C19 S17 C18 -60.6(12) .
C20 C19 S17 C119 46.3(19) .
C18 C17 S18 C20 5.1(15) .
S15 C17 S18 C20 -169.5(8) .
C18 C17 S18 C120 -10.1(17) .
S15 C17 S18 C120 175.3(12) .
C19 C20 S18 C17 -40.5(12) .
C19 C20 S18 C120 25(4) .
C18 S17 C119 C120 50(2) .
C19 S17 C119 C120 -31.9(13) .
S17 C119 C120 S18 -71(3) .
C17 S18 C120 C119 48(3) .
C20 S18 C120 C119 -69(4) .
S21 C21 C22 S22 72.7(10) .
S22 C23 C24 S24 178.3(7) .
S23 C23 C24 S24 3.9(13) .
S22 C23 C24 S21 0.1(17) .
S23 C23 C24 S21 -174.3(6) .
S24 C25 C26 S25 -0.3(16) .
S23 C25 C26 S25 -176.7(6) .
S24 C25 C26 S26 176.0(6) .
S23 C25 C26 S26 -0.5(15) .
S25 C27 C28 S27 -176.7(7) .
S28 C27 C28 S27 -0.1(18) .
S25 C27 C28 S26 0.1(13) .
S28 C27 C28 S26 176.7(7) .
S27 C29 C30 S28 -68.3(12) .
C23 C24 S21 C21 18.1(11) .
S24 C24 S21 C21 -160.3(6) .
C22 C21 S21 C24 -53.2(9) .
C24 C23 S22 C22 9.6(13) .
S23 C23 S22 C22 -176.0(6) .
C21 C22 S22 C23 -45.0(10) .
C26 C25 S23 C23 -171.5(11) .
S24 C25 S23 C23 11.8(7) .
C24 C23 S23 C25 -9.3(10) .
S22 C23 S23 C25 175.4(7) .
C23 C24 S24 C25 3.7(10) .
S21 C24 S24 C25 -177.8(6) .
C26 C25 S24 C24 173.2(10) .
S23 C25 S24 C24 -10.1(7) .
C28 C27 S25 C26 -4.8(10) .
S28 C27 S25 C26 178.3(7) .
C25 C26 S25 C27 -175.7(11) .
S26 C26 S25 C27 7.8(7) .
C25 C26 S26 C28 175.7(10) .
S25 C26 S26 C28 -7.8(7) .
C27 C28 S26 C26 4.7(10) .
S27 C28 S26 C26 -178.0(7) .
C27 C28 S27 C29 1.2(14) .
S26 C28 S27 C29 -175.7(7) .
C27 C28 S27 C129 18(2) .
S26 C28 S27 C129 -158.7(18) .
C30 C29 S27 C28 32.4(12) .
C30 C29 S27 C129 -69(6) .
C28 C27 S28 C30 -26.5(11) .
S25 C27 S28 C30 150.2(7) .
C28 C27 S28 C130 7.8(16) .
S25 C27 S28 C130 -175.5(13) .
C29 C30 S28 C27 60.2(9) .
C29 C30 S28 C130 -32(2) .
C28 S27 C129 C130 -45(3) .
C29 S27 C129 C130 38(3) .
S27 C129 C130 S28 70(4) .
C27 S28 C130 C129 -49(3) .
C30 S28 C130 C129 44(2) .
S31 C31 C32 S32 65.7(13) .
S32 C33 C34 S31 5.0(17) .
S33 C33 C34 S31 -179.5(7) .
S32 C33 C34 S34 -174.4(7) .
S33 C33 C34 S34 1.1(12) .
S33 C35 C36 S36 1.1(15) .
S34 C35 C36 S36 -175.4(6) .
S33 C35 C36 S35 174.8(6) .
S34 C35 C36 S35 -1.7(15) .
S35 C37 C38 S36 0.9(13) .
S38 C37 C38 S36 -175.5(7) .
S35 C37 C38 S37 174.6(7) .
S38 C37 C38 S37 -1.8(17) .
S37 C39 C40 S38 -65.4(10) .
C33 C34 S31 C31 -1.1(12) .
S34 C34 S31 C31 178.3(7) .
C32 C31 S31 C34 -34.0(12) .
C34 C33 S32 C32 18.5(12) .
S33 C33 S32 C32 -157.0(7) .
C31 C32 S32 C33 -53.3(11) .
C36 C35 S33 C33 172.0(10) .
S34 C35 S33 C33 -11.3(7) .
C34 C33 S33 C35 6.1(10) .
S32 C33 S33 C35 -177.9(7) .
C36 C35 S34 C34 -171.6(10) .
S33 C35 S34 C34 11.6(7) .
C33 C34 S34 C35 -7.6(10) .
S31 C34 S34 C35 172.9(7) .
C38 C37 S35 C36 5.4(10) .
S38 C37 S35 C36 -177.7(6) .
C35 C36 S35 C37 176.1(10) .
S36 C36 S35 C37 -9.8(7) .
C35 C36 S36 C38 -175.8(10) .
S35 C36 S36 C38 10.2(7) .
C37 C38 S36 C36 -6.7(10) .
S37 C38 S36 C36 178.9(7) .
C37 C38 S37 C39 -26.1(12) .
S36 C38 S37 C39 147.6(7) .
C40 C39 S37 C38 59.7(9) .
C38 C37 S38 C40 3.2(12) .
S35 C37 S38 C40 -173.3(6) .
C39 C40 S38 C37 29.2(9) .
O44 C41 C42 O43 5.1(15) .
O41 C41 C42 O43 -174.0(11) .
O44 C41 C42 O42 -176.3(11) .
O41 C41 C42 O42 4.6(13) .
O44 C41 O41 Fe1 169.0(9) .
C42 C41 O41 Fe1 -11.9(11) .
O43 C42 O42 Fe1 -176.6(10) .
C41 C42 O42 Fe1 4.9(11) .
O42 C42 O43 Li1 -170.9(11) .
C41 C42 O43 Li1 7.5(12) .
O41 C41 O44 Li1 164.0(11) .
C42 C41 O44 Li1 -15.0(13) .
O54 C51 C52 O53 -4.1(15) .
O51 C51 C52 O53 176.3(12) .
O54 C51 C52 O52 174.9(12) .
O51 C51 C52 O52 -4.7(12) .
O54 C51 O51 Fe1 -177.5(10) .
C52 C51 O51 Fe1 2.1(11) .
O53 C52 O52 Fe1 -176.0(10) .
C51 C52 O52 Fe1 5.0(11) .
O64 C61 C62 O63 2.3(15) .
O61 C61 C62 O63 -176.9(11) .
O64 C61 C62 O62 -175.9(10) .
O61 C61 C62 O62 4.9(13) .
O64 C61 O61 Fe1 -174.1(9) 1_655
C62 C61 O61 Fe1 5.0(11) 1_655
O63 C62 O62 Fe1 169.3(9) 1_655
C61 C62 O62 Fe1 -12.6(10) 1_655
O62 C62 O63 Li1 169.3(10) .
C61 C62 O63 Li1 -8.7(13) .
O61 C61 O64 Li1 -175.6(10) .
C62 C61 O64 Li1 5.3(12) .
